data_7038401
loop_
_publ_author_name
'Visscher, A.'
'Bachmann, S.'
'Schnegelsberg, C.'
'Teuteberg, T.'
'Mata, R. A.'
'Stalke, D.'

_publ_section_title
;
 Highly selective and sensitive fluorescence detection of Zn(2+) and
 Cd(2+) ions by using an acridine sensor.
;
_journal_issue 13
_journal_name_full 'Dalton transactions (Cambridge, England : 2003)'
_journal_page_first 5689
_journal_page_last 5699
_journal_paper_doi 10.1039/c6dt00557h
_journal_volume 45
_journal_year 2016
_chemical_formula_moiety 'C31 H41 N3 O12 Zn3'
_chemical_formula_sum 'C31 H41 N3 O12 Zn3'
_chemical_formula_weight 843.78
_chemical_name_systematic '4,5-bis(dimethylaminemethylene)acridine tetrakis(?-acetate) bis(acetate) zinc(II) '
_space_group_crystal_system monoclinic
_space_group_IT_number 14
_space_group_name_Hall '-P 2ybc'
_space_group_name_H-M_alt 'P 1 21/c 1'
_symmetry_space_group_name_Hall '-P 2ybc'
_symmetry_space_group_name_H-M 'P 1 21/c 1'
_atom_sites_solution_hydrogens geom
_audit_creation_method SHELXL-2014/7
_audit_update_record
;
2015-09-09 deposited with the CCDC.
2016-02-11 downloaded from the CCDC.
;
_cell_angle_alpha 90
_cell_angle_beta 101.42(2)
_cell_angle_gamma 90
_cell_formula_units_Z 4
_cell_length_a 8.449(2)
_cell_length_b 20.113(2)
_cell_length_c 21.008(3)
_cell_measurement_reflns_used 9813
_cell_measurement_temperature 100(2)
_cell_measurement_theta_max 20.537
_cell_measurement_theta_min 2.237
_cell_volume 3499.3(11)
_computing_cell_refinement 'SAINT V8.30C'
_computing_data_collection 'APEX2 v2012.2'
_computing_data_reduction 'SAINT V8.30C'
_computing_molecular_graphics 'XP Version 5.1'
_computing_publication_material 'XP Version 5.1'
_computing_structure_refinement 'SHELXL-2014/7 (Sheldrick, 2014)'
_computing_structure_solution 'SHELXT (G.M.Sheldrick,Acta Cryst.(2015)A71,3-8)'
_diffrn_ambient_temperature 100(2)
_diffrn_measured_fraction_theta_full 0.999
_diffrn_measured_fraction_theta_max 0.994
_diffrn_measurement_device_type 'Bruker Smart APEX II Quazar'
_diffrn_measurement_method 'omega scans'
_diffrn_radiation_type AgK\a
_diffrn_radiation_wavelength 0.56086
_diffrn_reflns_av_R_equivalents 0.0485
_diffrn_reflns_av_unetI/netI 0.0146
_diffrn_reflns_Laue_measured_fraction_full 0.999
_diffrn_reflns_Laue_measured_fraction_max 0.994
_diffrn_reflns_limit_h_max 10
_diffrn_reflns_limit_h_min -10
_diffrn_reflns_limit_k_max 25
_diffrn_reflns_limit_k_min -25
_diffrn_reflns_limit_l_max 26
_diffrn_reflns_limit_l_min -26
_diffrn_reflns_number 178761
_diffrn_reflns_point_group_measured_fraction_full 0.999
_diffrn_reflns_point_group_measured_fraction_max 0.994
_diffrn_reflns_theta_full 19.665
_diffrn_reflns_theta_max 20.553
_diffrn_reflns_theta_min 1.940
_diffrn_source 'INCOATEC Ag Microsource'
_exptl_absorpt_coefficient_mu 1.111
_exptl_absorpt_correction_T_max 0.5599
_exptl_absorpt_correction_T_min 0.5243
_exptl_absorpt_correction_type multi-scan
_exptl_absorpt_process_details SADABS-2015/1
_exptl_crystal_colour colourless
_exptl_crystal_density_diffrn 1.602
_exptl_crystal_description block
_exptl_crystal_F_000 1736
_exptl_crystal_preparation Luminescent
_exptl_crystal_recrystallization_method 'Re-crystallisation from solvent: Toluene/dimethylformamide'
_exptl_crystal_size_max 0.179
_exptl_crystal_size_mid 0.168
_exptl_crystal_size_min 0.122
_refine_diff_density_max 0.646
_refine_diff_density_min -0.458
_refine_diff_density_rms 0.054
_refine_ls_extinction_method none
_refine_ls_goodness_of_fit_ref 1.037
_refine_ls_hydrogen_treatment constr
_refine_ls_matrix_type full
_refine_ls_number_parameters 452
_refine_ls_number_reflns 7163
_refine_ls_number_restraints 0
_refine_ls_restrained_S_all 1.037
_refine_ls_R_factor_all 0.0252
_refine_ls_R_factor_gt 0.0214
_refine_ls_shift/su_max 0.001
_refine_ls_shift/su_mean 0.000
_refine_ls_structure_factor_coef Fsqd
_refine_ls_weighting_details 'w=1/[\s^2^(Fo^2^)+(0.0227P)^2^+3.1079P] where P=(Fo^2^+2Fc^2^)/3'
_refine_ls_weighting_scheme calc
_refine_ls_wR_factor_gt 0.0526
_refine_ls_wR_factor_ref 0.0544
_reflns_Friedel_coverage 0.000
_reflns_number_gt 6521
_reflns_number_total 7163
_reflns_threshold_expression 'I > 2\s(I)'
_cod_data_source_file c6dt00557h2.cif
_cod_data_source_block AcrNMe2_ZnOAc
_cod_depositor_comments 'Adding full bibliography for 7038399--7038402.cif.'
_cod_database_code 7038401
_shelx_shelxl_version_number 2014/7
_shelx_space_group_comment
;
The symmetry employed for this shelxl refinement is uniquely defined
by the following loop, which should always be used as a source of
symmetry information in preference to the above space-group names.
They are only intended as comments.
;
_shelx_estimated_absorpt_t_min 0.826
_shelx_estimated_absorpt_t_max 0.876

loop_
_space_group_symop_operation_xyz
'x, y, z'
'-x, y+1/2, -z+1/2'
'-x, -y, -z'
'x, -y-1/2, z-1/2'

loop_
_atom_site_label
_atom_site_type_symbol
_atom_site_fract_x
_atom_site_fract_y
_atom_site_fract_z
_atom_site_U_iso_or_equiv
_atom_site_adp_type
_atom_site_occupancy
_atom_site_site_symmetry_order
_atom_site_calc_flag
_atom_site_refinement_flags_posn
_atom_site_refinement_flags_adp
Zn1 Zn 0.23835(2) 0.22958(2) 0.48204(2) 0.01473(5) Uani 1 1 d . .
N1 N 0.15944(16) 0.16971(7) 0.38632(7) 0.0165(3) Uani 1 1 d . .
C1 C 0.4785(2) 0.09064(11) 0.31285(9) 0.0284(4) Uani 1 1 d . .
H1 H 0.5132 0.0482 0.3013 0.034 Uiso 1 1 calc R U
C2 C 0.5645(2) 0.14555(12) 0.30402(9) 0.0323(5) Uani 1 1 d . .
H2 H 0.6600 0.1411 0.2869 0.039 Uiso 1 1 calc R U
C3 C 0.5137(2) 0.20949(11) 0.31997(9) 0.0287(4) Uani 1 1 d . .
H3 H 0.5748 0.2474 0.3126 0.034 Uiso 1 1 calc R U
C4 C 0.3779(2) 0.21794(9) 0.34592(8) 0.0219(4) Uani 1 1 d . .
C5 C -0.0672(2) 0.12671(9) 0.42521(8) 0.0188(3) Uani 1 1 d . .
C6 C -0.1568(2) 0.07277(9) 0.43632(9) 0.0240(4) Uani 1 1 d . .
H6 H -0.2484 0.0795 0.4555 0.029 Uiso 1 1 calc R U
C7 C -0.1171(2) 0.00700(9) 0.42006(9) 0.0268(4) Uani 1 1 d . .
H7 H -0.1796 -0.0295 0.4299 0.032 Uiso 1 1 calc R U
C8 C 0.0097(2) -0.00387(9) 0.39063(9) 0.0242(4) Uani 1 1 d . .
H8 H 0.0337 -0.0478 0.3788 0.029 Uiso 1 1 calc R U
C9 C 0.2410(2) 0.04196(9) 0.34863(8) 0.0218(4) Uani 1 1 d . .
H9 H 0.2674 -0.0011 0.3352 0.026 Uiso 1 1 calc R U
C10 C 0.3359(2) 0.09609(9) 0.33947(8) 0.0213(4) Uani 1 1 d . .
C11 C 0.2882(2) 0.16043(9) 0.35782(8) 0.0182(3) Uani 1 1 d . .
C12 C 0.0702(2) 0.11639(8) 0.39580(8) 0.0165(3) Uani 1 1 d . .
C13 C 0.1075(2) 0.05040(9) 0.37733(8) 0.0191(3) Uani 1 1 d . .
C14 C 0.3116(2) 0.28519(9) 0.35718(8) 0.0232(4) Uani 1 1 d . .
H14A H 0.3693 0.3190 0.3362 0.028 Uiso 1 1 calc R U
H14B H 0.1964 0.2866 0.3355 0.028 Uiso 1 1 calc R U
N2 N 0.32462(18) 0.30371(7) 0.42700(7) 0.0205(3) Uani 1 1 d . .
C15 C 0.2279(3) 0.36525(9) 0.42832(10) 0.0300(4) Uani 1 1 d . .
H15A H 0.2330 0.3789 0.4734 0.045 Uiso 1 1 calc R U
H15B H 0.1154 0.3567 0.4075 0.045 Uiso 1 1 calc R U
H15C H 0.2717 0.4007 0.4049 0.045 Uiso 1 1 calc R U
C16 C 0.4964(2) 0.31967(10) 0.45468(9) 0.0290(4) Uani 1 1 d . .
H16A H 0.5629 0.2800 0.4534 0.044 Uiso 1 1 calc R U
H16B H 0.5063 0.3344 0.4998 0.044 Uiso 1 1 calc R U
H16C H 0.5331 0.3552 0.4291 0.044 Uiso 1 1 calc R U
C17 C -0.1146(2) 0.19638(9) 0.44011(9) 0.0199(3) Uani 1 1 d . .
H17A H -0.1185 0.2244 0.4011 0.024 Uiso 1 1 calc R U
H17B H -0.2244 0.1954 0.4499 0.024 Uiso 1 1 calc R U
N3 N -0.00101(17) 0.22762(7) 0.49628(7) 0.0187(3) Uani 1 1 d . .
C18 C -0.0633(2) 0.29518(10) 0.50614(10) 0.0298(4) Uani 1 1 d . .
H18A H 0.0126 0.3180 0.5405 0.045 Uiso 1 1 calc R U
H18B H -0.1686 0.2915 0.5187 0.045 Uiso 1 1 calc R U
H18C H -0.0750 0.3206 0.4657 0.045 Uiso 1 1 calc R U
C19 C -0.0034(2) 0.18860(10) 0.55646(9) 0.0256(4) Uani 1 1 d . .
H19A H 0.0635 0.2110 0.5937 0.038 Uiso 1 1 calc R U
H19B H 0.0393 0.1439 0.5519 0.038 Uiso 1 1 calc R U
H19C H -0.1146 0.1853 0.5632 0.038 Uiso 1 1 calc R U
O1 O 0.31292(14) 0.14269(6) 0.52110(6) 0.0196(2) Uani 1 1 d . .
C20 C 0.4635(2) 0.13335(9) 0.52341(8) 0.0210(4) Uani 1 1 d . .
C21 C 0.5372(2) 0.07303(10) 0.56105(10) 0.0316(4) Uani 1 1 d . .
H21A H 0.5560 0.0826 0.6077 0.047 Uiso 1 1 calc R U
H21B H 0.6401 0.0622 0.5486 0.047 Uiso 1 1 calc R U
H21C H 0.4634 0.0352 0.5512 0.047 Uiso 1 1 calc R U
O2 O 0.54832(17) 0.17166(8) 0.49895(8) 0.0405(4) Uani 1 1 d . .
O3 O 0.31163(15) 0.29048(6) 0.56532(6) 0.0205(3) Uani 1 1 d . .
C22 C 0.4192(2) 0.28724(9) 0.61569(9) 0.0219(4) Uani 1 1 d . .
C23 C 0.4579(3) 0.22225(10) 0.65124(10) 0.0444(6) Uani 1 1 d . .
H23A H 0.4587 0.2288 0.6975 0.067 Uiso 1 1 calc R U
H23B H 0.5642 0.2066 0.6458 0.067 Uiso 1 1 calc R U
H23C H 0.3759 0.1891 0.6335 0.067 Uiso 1 1 calc R U
O4 O 0.50029(15) 0.33762(6) 0.64063(6) 0.0251(3) Uani 1 1 d . .
Zn2 Zn 0.40221(2) 0.42513(2) 0.63409(2) 0.01805(5) Uani 1 1 d . .
O5 O 0.34388(17) 0.46996(6) 0.55038(6) 0.0282(3) Uani 1 1 d . .
C24 C 0.2606(2) 0.52186(9) 0.53549(8) 0.0213(4) Uani 1 1 d . .
C25 C 0.2182(3) 0.53892(10) 0.46414(9) 0.0324(5) Uani 1 1 d . .
H25A H 0.1958 0.5866 0.4591 0.049 Uiso 1 1 calc R U
H25B H 0.1223 0.5137 0.4436 0.049 Uiso 1 1 calc R U
H25C H 0.3089 0.5274 0.4435 0.049 Uiso 1 1 calc R U
O6 O 0.21016(16) 0.55943(6) 0.57457(6) 0.0258(3) Uani 1 1 d . .
O7 O 0.09112(16) 0.49749(6) 0.68984(7) 0.0266(3) Uani 1 1 d . .
C26 C 0.0950(2) 0.43561(8) 0.68333(8) 0.0191(3) Uani 1 1 d . .
C27 C -0.0434(2) 0.39605(9) 0.69926(9) 0.0242(4) Uani 1 1 d . .
H27A H -0.1413 0.4234 0.6914 0.036 Uiso 1 1 calc R U
H27B H -0.0179 0.3827 0.7450 0.036 Uiso 1 1 calc R U
H27C H -0.0609 0.3563 0.6717 0.036 Uiso 1 1 calc R U
O8 O 0.20622(16) 0.40361(7) 0.66547(7) 0.0294(3) Uani 1 1 d . .
O9 O 0.58085(15) 0.47707(6) 0.68368(6) 0.0244(3) Uani 1 1 d . .
C28 C 0.5870(2) 0.53432(8) 0.70810(8) 0.0186(3) Uani 1 1 d . .
C29 C 0.7493(2) 0.55792(9) 0.74454(9) 0.0254(4) Uani 1 1 d . .
H29A H 0.7836 0.5304 0.7833 0.038 Uiso 1 1 calc R U
H29B H 0.7410 0.6044 0.7575 0.038 Uiso 1 1 calc R U
H29C H 0.8287 0.5543 0.7165 0.038 Uiso 1 1 calc R U
O10 O 0.46878(16) 0.57269(7) 0.70556(7) 0.0301(3) Uani 1 1 d . .
Zn3 Zn 0.23525(2) 0.56743(2) 0.67090(2) 0.01616(5) Uani 1 1 d . .
O11 O 0.15015(16) 0.65702(6) 0.67996(6) 0.0255(3) Uani 1 1 d . .
C30 C 0.1523(2) 0.66228(9) 0.74104(9) 0.0245(4) Uani 1 1 d . .
C31 C 0.0991(3) 0.72873(11) 0.76338(11) 0.0390(5) Uani 1 1 d . .
H31A H 0.0103 0.7219 0.7865 0.059 Uiso 1 1 calc R U
H31B H 0.0624 0.7574 0.7256 0.059 Uiso 1 1 calc R U
H31C H 0.1900 0.7499 0.7925 0.059 Uiso 1 1 calc R U
O12 O 0.19737(18) 0.61709(7) 0.78013(7) 0.0339(3) Uani 1 1 d . .

loop_
_atom_site_aniso_label
_atom_site_aniso_U_11
_atom_site_aniso_U_22
_atom_site_aniso_U_33
_atom_site_aniso_U_23
_atom_site_aniso_U_13
_atom_site_aniso_U_12
Zn1 0.01416(10) 0.01332(9) 0.01610(10) 0.00096(7) 0.00149(7) -0.00012(7)
N1 0.0158(7) 0.0178(7) 0.0147(7) 0.0013(5) 0.0002(5) 0.0013(6)
C1 0.0284(10) 0.0395(11) 0.0169(9) -0.0037(8) 0.0036(7) 0.0094(9)
C2 0.0247(10) 0.0548(13) 0.0191(9) -0.0013(9) 0.0083(8) 0.0038(9)
C3 0.0255(10) 0.0452(12) 0.0153(8) 0.0055(8) 0.0040(7) -0.0069(9)
C4 0.0227(9) 0.0297(10) 0.0119(8) 0.0026(7) 0.0001(7) -0.0040(7)
C5 0.0159(8) 0.0201(8) 0.0183(8) -0.0006(7) -0.0015(6) -0.0008(7)
C6 0.0170(9) 0.0278(10) 0.0261(9) 0.0009(7) 0.0014(7) -0.0040(7)
C7 0.0262(10) 0.0218(9) 0.0285(10) 0.0026(8) -0.0038(8) -0.0092(8)
C8 0.0295(10) 0.0155(8) 0.0229(9) -0.0014(7) -0.0067(7) -0.0025(7)
C9 0.0274(9) 0.0214(9) 0.0135(8) -0.0022(7) -0.0039(7) 0.0075(7)
C10 0.0227(9) 0.0289(9) 0.0107(8) -0.0010(7) -0.0003(6) 0.0064(7)
C11 0.0179(8) 0.0242(9) 0.0111(7) 0.0013(6) -0.0008(6) 0.0011(7)
C12 0.0170(8) 0.0166(8) 0.0130(7) -0.0001(6) -0.0037(6) 0.0000(6)
C13 0.0220(9) 0.0178(8) 0.0140(8) -0.0003(6) -0.0047(6) 0.0027(7)
C14 0.0283(10) 0.0231(9) 0.0171(8) 0.0048(7) 0.0017(7) -0.0079(7)
N2 0.0225(8) 0.0177(7) 0.0195(7) 0.0028(6) -0.0004(6) -0.0040(6)
C15 0.0445(12) 0.0169(9) 0.0262(10) 0.0024(7) 0.0011(9) 0.0011(8)
C16 0.0266(10) 0.0331(11) 0.0253(10) 0.0024(8) 0.0002(8) -0.0137(8)
C17 0.0124(8) 0.0218(9) 0.0244(9) -0.0004(7) 0.0013(7) 0.0013(7)
N3 0.0152(7) 0.0183(7) 0.0219(7) -0.0023(6) 0.0024(6) 0.0033(6)
C18 0.0221(9) 0.0246(10) 0.0415(11) -0.0093(8) 0.0030(8) 0.0086(8)
C19 0.0215(9) 0.0330(10) 0.0242(9) 0.0005(8) 0.0087(7) 0.0005(8)
O1 0.0172(6) 0.0172(6) 0.0231(6) -0.0006(5) 0.0013(5) 0.0029(5)
C20 0.0194(9) 0.0232(9) 0.0199(8) 0.0011(7) 0.0030(7) 0.0041(7)
C21 0.0298(10) 0.0308(11) 0.0344(11) 0.0080(9) 0.0071(8) 0.0133(8)
O2 0.0260(7) 0.0483(9) 0.0486(9) 0.0241(8) 0.0110(7) 0.0027(7)
O3 0.0232(6) 0.0172(6) 0.0189(6) -0.0006(5) -0.0012(5) 0.0022(5)
C22 0.0247(9) 0.0192(9) 0.0203(9) -0.0035(7) 0.0010(7) 0.0063(7)
C23 0.0760(17) 0.0221(10) 0.0247(11) -0.0023(8) -0.0156(11) 0.0066(11)
O4 0.0219(6) 0.0214(6) 0.0284(7) -0.0070(5) -0.0036(5) 0.0049(5)
Zn2 0.01858(10) 0.01529(10) 0.01906(10) -0.00110(7) 0.00073(8) 0.00114(7)
O5 0.0399(8) 0.0227(7) 0.0205(6) 0.0015(5) 0.0027(6) 0.0091(6)
C24 0.0253(9) 0.0182(8) 0.0194(8) 0.0002(7) 0.0021(7) -0.0034(7)
C25 0.0540(13) 0.0238(10) 0.0189(9) 0.0022(8) 0.0059(9) 0.0081(9)
O6 0.0348(7) 0.0233(7) 0.0196(6) 0.0002(5) 0.0062(5) 0.0049(6)
O7 0.0294(7) 0.0173(6) 0.0372(8) -0.0033(5) 0.0164(6) -0.0047(5)
C26 0.0200(9) 0.0201(9) 0.0154(8) 0.0014(6) -0.0006(6) -0.0014(7)
C27 0.0242(9) 0.0202(9) 0.0282(10) 0.0021(7) 0.0050(7) -0.0031(7)
O8 0.0244(7) 0.0208(7) 0.0454(8) 0.0031(6) 0.0125(6) 0.0024(5)
O9 0.0207(6) 0.0207(6) 0.0297(7) -0.0024(5) 0.0001(5) -0.0017(5)
C28 0.0211(9) 0.0195(8) 0.0143(8) 0.0044(6) 0.0014(6) -0.0033(7)
C29 0.0229(9) 0.0238(9) 0.0254(9) 0.0012(7) -0.0049(7) -0.0033(7)
O10 0.0196(7) 0.0254(7) 0.0422(8) -0.0094(6) -0.0013(6) -0.0001(5)
Zn3 0.01750(10) 0.01255(9) 0.01825(10) 0.00019(7) 0.00313(7) 0.00002(7)
O11 0.0309(7) 0.0193(6) 0.0249(7) -0.0014(5) 0.0022(5) 0.0063(5)
C30 0.0219(9) 0.0216(9) 0.0285(10) -0.0065(8) 0.0010(7) 0.0009(7)
C31 0.0468(13) 0.0326(11) 0.0342(11) -0.0133(9) -0.0003(10) 0.0136(10)
O12 0.0444(9) 0.0241(7) 0.0307(8) 0.0008(6) 0.0010(6) 0.0014(6)

loop_
_atom_type_symbol
_atom_type_description
_atom_type_scat_dispersion_real
_atom_type_scat_dispersion_imag
_atom_type_scat_source
C C 0.0015 0.0009 'International Tables Vol C Tables 4.2.6.8 and 6.1.1.4'
H H 0.0000 0.0000 'International Tables Vol C Tables 4.2.6.8 and 6.1.1.4'
N N 0.0030 0.0019 'International Tables Vol C Tables 4.2.6.8 and 6.1.1.4'
O O 0.0056 0.0036 'International Tables Vol C Tables 4.2.6.8 and 6.1.1.4'
Zn Zn 0.3242 0.9375 'International Tables Vol C Tables 4.2.6.8 and 6.1.1.4'

loop_
_geom_angle_atom_site_label_1
_geom_angle_atom_site_label_2
_geom_angle_atom_site_label_3
_geom_angle
O1 Zn1 N3 99.25(5)
O1 Zn1 N2 137.48(6)
N3 Zn1 N2 122.63(6)
O1 Zn1 O3 98.66(5)
N3 Zn1 O3 91.45(5)
N2 Zn1 O3 88.15(5)
O1 Zn1 N1 85.10(5)
N3 Zn1 N1 89.67(5)
N2 Zn1 N1 87.88(5)
O3 Zn1 N1 175.85(5)
C12 N1 C11 118.51(15)
C12 N1 Zn1 110.92(10)
C11 N1 Zn1 109.61(10)
C2 C1 C10 120.51(19)
C2 C1 H1 119.7
C10 C1 H1 119.7
C1 C2 C3 120.78(17)
C1 C2 H2 119.6
C3 C2 H2 119.6
C4 C3 C2 121.44(19)
C4 C3 H3 119.3
C2 C3 H3 119.3
C3 C4 C11 118.79(18)
C3 C4 C14 122.73(17)
C11 C4 C14 118.28(15)
C6 C5 C12 118.74(16)
C6 C5 C17 121.51(16)
C12 C5 C17 119.68(15)
C5 C6 C7 122.07(17)
C5 C6 H6 119.0
C7 C6 H6 119.0
C8 C7 C6 120.29(17)
C8 C7 H7 119.9
C6 C7 H7 119.9
C7 C8 C13 120.35(17)
C7 C8 H8 119.8
C13 C8 H8 119.8
C10 C9 C13 120.30(16)
C10 C9 H9 119.8
C13 C9 H9 119.8
C9 C10 C1 123.29(17)
C9 C10 C11 118.12(16)
C1 C10 C11 118.59(17)
N1 C11 C10 122.49(16)
N1 C11 C4 117.72(16)
C10 C11 C4 119.79(16)
N1 C12 C5 118.20(15)
N1 C12 C13 122.43(15)
C5 C12 C13 119.37(15)
C9 C13 C8 122.78(16)
C9 C13 C12 118.07(16)
C8 C13 C12 119.12(16)
N2 C14 C4 114.94(14)
N2 C14 H14A 108.5
C4 C14 H14A 108.5
N2 C14 H14B 108.5
C4 C14 H14B 108.5
H14A C14 H14B 107.5
C15 N2 C16 108.06(15)
C15 N2 C14 106.96(14)
C16 N2 C14 108.27(14)
C15 N2 Zn1 109.18(11)
C16 N2 Zn1 110.83(11)
C14 N2 Zn1 113.35(10)
N2 C15 H15A 109.5
N2 C15 H15B 109.5
H15A C15 H15B 109.5
N2 C15 H15C 109.5
H15A C15 H15C 109.5
H15B C15 H15C 109.5
N2 C16 H16A 109.5
N2 C16 H16B 109.5
H16A C16 H16B 109.5
N2 C16 H16C 109.5
H16A C16 H16C 109.5
H16B C16 H16C 109.5
N3 C17 C5 113.41(13)
N3 C17 H17A 108.9
C5 C17 H17A 108.9
N3 C17 H17B 108.9
C5 C17 H17B 108.9
H17A C17 H17B 107.7
C18 N3 C19 107.35(14)
C18 N3 C17 107.63(13)
C19 N3 C17 109.37(14)
C18 N3 Zn1 112.33(11)
C19 N3 Zn1 107.77(11)
C17 N3 Zn1 112.24(10)
N3 C18 H18A 109.5
N3 C18 H18B 109.5
H18A C18 H18B 109.5
N3 C18 H18C 109.5
H18A C18 H18C 109.5
H18B C18 H18C 109.5
N3 C19 H19A 109.5
N3 C19 H19B 109.5
H19A C19 H19B 109.5
N3 C19 H19C 109.5
H19A C19 H19C 109.5
H19B C19 H19C 109.5
C20 O1 Zn1 112.23(11)
O2 C20 O1 123.34(17)
O2 C20 C21 120.39(16)
O1 C20 C21 116.21(16)
C20 C21 H21A 109.5
C20 C21 H21B 109.5
H21A C21 H21B 109.5
C20 C21 H21C 109.5
H21A C21 H21C 109.5
H21B C21 H21C 109.5
C22 O3 Zn1 135.22(11)
O3 C22 O4 123.11(16)
O3 C22 C23 120.87(17)
O4 C22 C23 116.02(16)
C22 C23 H23A 109.5
C22 C23 H23B 109.5
H23A C23 H23B 109.5
C22 C23 H23C 109.5
H23A C23 H23C 109.5
H23B C23 H23C 109.5
C22 O4 Zn2 120.30(11)
O4 Zn2 O8 98.88(6)
O4 Zn2 O5 120.78(6)
O8 Zn2 O5 109.13(6)
O4 Zn2 O9 99.97(5)
O8 Zn2 O9 123.77(6)
O5 Zn2 O9 105.29(6)
C24 O5 Zn2 129.36(12)
O6 C24 O5 125.60(16)
O6 C24 C25 118.00(16)
O5 C24 C25 116.40(16)
C24 C25 H25A 109.5
C24 C25 H25B 109.5
H25A C25 H25B 109.5
C24 C25 H25C 109.5
H25A C25 H25C 109.5
H25B C25 H25C 109.5
C24 O6 Zn3 136.99(12)
C26 O7 Zn3 131.49(12)
O7 C26 O8 125.36(17)
O7 C26 C27 117.54(16)
O8 C26 C27 117.09(16)
C26 C27 H27A 109.5
C26 C27 H27B 109.5
H27A C27 H27B 109.5
C26 C27 H27C 109.5
H27A C27 H27C 109.5
H27B C27 H27C 109.5
C26 O8 Zn2 136.34(12)
C28 O9 Zn2 132.15(12)
O10 C28 O9 125.27(16)
O10 C28 C29 117.64(16)
O9 C28 C29 117.08(16)
C28 C29 H29A 109.5
C28 C29 H29B 109.5
H29A C29 H29B 109.5
C28 C29 H29C 109.5
H29A C29 H29C 109.5
H29B C29 H29C 109.5
C28 O10 Zn3 135.61(12)
O7 Zn3 O11 112.73(6)
O7 Zn3 O10 125.73(6)
O11 Zn3 O10 105.94(6)
O7 Zn3 O6 101.71(6)
O11 Zn3 O6 101.80(5)
O10 Zn3 O6 106.06(6)
O7 Zn3 C30 99.48(6)
O11 Zn3 C30 28.76(6)
O10 Zn3 C30 96.58(6)
O6 Zn3 C30 130.44(6)
C30 O11 Zn3 103.86(11)
O12 C30 O11 123.08(17)
O12 C30 C31 121.03(18)
O11 C30 C31 115.87(17)
O12 C30 Zn3 75.72(11)
O11 C30 Zn3 47.37(8)
C31 C30 Zn3 163.10(15)
C30 C31 H31A 109.5
C30 C31 H31B 109.5
H31A C31 H31B 109.5
C30 C31 H31C 109.5
H31A C31 H31C 109.5
H31B C31 H31C 109.5

loop_
_geom_bond_atom_site_label_1
_geom_bond_atom_site_label_2
_geom_bond_distance
Zn1 O1 1.9798(12)
Zn1 N3 2.1025(15)
Zn1 N2 2.1035(15)
Zn1 O3 2.1250(12)
Zn1 N1 2.3253(14)
N1 C12 1.348(2)
N1 C11 1.355(2)
C1 C2 1.355(3)
C1 C10 1.430(3)
C1 H1 0.9500
C2 C3 1.417(3)
C2 H2 0.9500
C3 C4 1.375(3)
C3 H3 0.9500
C4 C11 1.432(2)
C4 C14 1.501(3)
C5 C6 1.369(2)
C5 C12 1.434(2)
C5 C17 1.507(2)
C6 C7 1.423(3)
C6 H6 0.9500
C7 C8 1.356(3)
C7 H7 0.9500
C8 C13 1.430(3)
C8 H8 0.9500
C9 C10 1.387(3)
C9 C13 1.391(3)
C9 H9 0.9500
C10 C11 1.431(2)
C12 C13 1.435(2)
C14 N2 1.496(2)
C14 H14A 0.9900
C14 H14B 0.9900
N2 C15 1.486(2)
N2 C16 1.488(2)
C15 H15A 0.9800
C15 H15B 0.9800
C15 H15C 0.9800
C16 H16A 0.9800
C16 H16B 0.9800
C16 H16C 0.9800
C17 N3 1.503(2)
C17 H17A 0.9900
C17 H17B 0.9900
N3 C18 1.486(2)
N3 C19 1.492(2)
C18 H18A 0.9800
C18 H18B 0.9800
C18 H18C 0.9800
C19 H19A 0.9800
C19 H19B 0.9800
C19 H19C 0.9800
O1 C20 1.277(2)
C20 O2 1.232(2)
C20 C21 1.513(2)
C21 H21A 0.9800
C21 H21B 0.9800
C21 H21C 0.9800
O3 C22 1.253(2)
C22 O4 1.276(2)
C22 C23 1.509(3)
C23 H23A 0.9800
C23 H23B 0.9800
C23 H23C 0.9800
O4 Zn2 1.9386(13)
Zn2 O8 1.9485(14)
Zn2 O5 1.9506(13)
Zn2 O9 1.9576(13)
O5 C24 1.263(2)
C24 O6 1.251(2)
C24 C25 1.510(2)
C25 H25A 0.9800
C25 H25B 0.9800
C25 H25C 0.9800
O6 Zn3 1.9992(13)
O7 C26 1.253(2)
O7 Zn3 1.9524(13)
C26 O8 1.256(2)
C26 C27 1.505(2)
C27 H27A 0.9800
C27 H27B 0.9800
C27 H27C 0.9800
O9 C28 1.257(2)
C28 O10 1.255(2)
C28 C29 1.509(2)
C29 H29A 0.9800
C29 H29B 0.9800
C29 H29C 0.9800
O10 Zn3 1.9661(14)
Zn3 O11 1.9632(12)
Zn3 C30 2.5906(18)
O11 C30 1.284(2)
C30 O12 1.234(2)
C30 C31 1.514(3)
C31 H31A 0.9800
C31 H31B 0.9800
C31 H31C 0.9800

loop_
_geom_torsion_atom_site_label_1
_geom_torsion_atom_site_label_2
_geom_torsion_atom_site_label_3
_geom_torsion_atom_site_label_4
_geom_torsion
C10 C1 C2 C3 -1.0(3)
C1 C2 C3 C4 1.2(3)
C2 C3 C4 C11 1.0(3)
C2 C3 C4 C14 -173.77(17)
C12 C5 C6 C7 0.5(3)
C17 C5 C6 C7 177.43(16)
C5 C6 C7 C8 -2.2(3)
C6 C7 C8 C13 1.8(3)
C13 C9 C10 C1 177.28(16)
C13 C9 C10 C11 -2.6(2)
C2 C1 C10 C9 178.82(17)
C2 C1 C10 C11 -1.3(3)
C12 N1 C11 C10 -2.1(2)
Zn1 N1 C11 C10 126.56(14)
C12 N1 C11 C4 177.69(14)
Zn1 N1 C11 C4 -53.63(16)
C9 C10 C11 N1 3.2(2)
C1 C10 C11 N1 -176.68(15)
C9 C10 C11 C4 -176.65(15)
C1 C10 C11 C4 3.5(2)
C3 C4 C11 N1 176.86(15)
C14 C4 C11 N1 -8.2(2)
C3 C4 C11 C10 -3.3(2)
C14 C4 C11 C10 171.66(15)
C11 N1 C12 C5 -179.19(14)
Zn1 N1 C12 C5 52.74(17)
C11 N1 C12 C13 0.5(2)
Zn1 N1 C12 C13 -127.55(14)
C6 C5 C12 N1 -178.67(15)
C17 C5 C12 N1 4.3(2)
C6 C5 C12 C13 1.6(2)
C17 C5 C12 C13 -175.40(15)
C10 C9 C13 C8 -177.14(16)
C10 C9 C13 C12 1.1(2)
C7 C8 C13 C9 178.50(16)
C7 C8 C13 C12 0.3(2)
N1 C12 C13 C9 0.0(2)
C5 C12 C13 C9 179.70(15)
N1 C12 C13 C8 178.28(15)
C5 C12 C13 C8 -2.0(2)
C3 C4 C14 N2 -112.06(19)
C11 C4 C14 N2 73.2(2)
C4 C14 N2 C15 -170.05(15)
C4 C14 N2 C16 73.71(18)
C4 C14 N2 Zn1 -49.68(18)
C6 C5 C17 N3 110.84(18)
C12 C5 C17 N3 -72.2(2)
C5 C17 N3 C18 -179.10(15)
C5 C17 N3 C19 -62.77(18)
C5 C17 N3 Zn1 56.79(16)
Zn1 O1 C20 O2 -5.9(2)
Zn1 O1 C20 C21 171.52(13)
Zn1 O3 C22 O4 140.19(14)
Zn1 O3 C22 C23 -40.9(3)
O3 C22 O4 Zn2 32.3(2)
C23 C22 O4 Zn2 -146.63(16)
Zn2 O5 C24 O6 7.4(3)
Zn2 O5 C24 C25 -172.02(14)
O5 C24 O6 Zn3 5.5(3)
C25 C24 O6 Zn3 -175.11(14)
Zn3 O7 C26 O8 4.8(3)
Zn3 O7 C26 C27 -176.35(12)
O7 C26 O8 Zn2 -5.9(3)
C27 C26 O8 Zn2 175.24(13)
Zn2 O9 C28 O10 0.5(3)
Zn2 O9 C28 C29 179.16(12)
O9 C28 O10 Zn3 2.9(3)
C29 C28 O10 Zn3 -175.78(13)
Zn3 O11 C30 O12 -1.3(2)
Zn3 O11 C30 C31 177.36(15)
